data_9016632
loop_
_publ_author_name
'Comopdi, P.'
'Boffa Ballaran, T.'
'Zanazzi, P. F.'
'Capalbo, C.'
'Zanetti, A.'
'Nazzareni, S.'

_publ_section_title
;
 The effect of oxo-component on the high-pressure behavior of amphiboles
 Sample: FR12 P = 6.35 GPa
;
_journal_name_full 'American Mineralogist'
_journal_page_first 1042
_journal_page_last 1051
_journal_paper_doi 10.2138/am.2010.3429
_journal_volume 95
_journal_year 2010
_chemical_compound_source 'an alkaline basalt of the Massif Central, France'
_chemical_formula_sum 'Ca1.78 Fe1.72 H2 Mg3.5 Na1.06 O24 Si8'
_chemical_name_mineral Kaersutite
_space_group_IT_number 12
_symmetry_space_group_name_Hall '-C 2y'
_symmetry_space_group_name_H-M 'C 1 2/m 1'
_cell_angle_alpha 90
_cell_angle_beta 106.18
_cell_angle_gamma 90
_cell_formula_units_Z 2
_cell_length_a 9.620
_cell_length_b 17.717
_cell_length_c 5.216
_cell_volume 853.790
_database_code_amcsd 0005066
_exptl_crystal_density_diffrn 3.452
_cod_original_formula_sum 'Si8 Fe1.72 Mg3.5 Ca1.78 Na1.06 O24 H2'
_cod_database_code 9016632

loop_
_space_group_symop_operation_xyz
x,y,z
1/2+x,1/2+y,z
x,-y,z
1/2+x,1/2-y,z
-x,y,-z
1/2-x,1/2+y,-z
-x,-y,-z
1/2-x,1/2-y,-z

loop_
_atom_site_label
_atom_site_fract_x
_atom_site_fract_y
_atom_site_fract_z
_atom_site_occupancy
_atom_site_U_iso_or_equiv
_atom_site_type_symbol
_atom_site_attached_hydrogens
SiT1 0.28870 0.08450 0.30830 1.00000 0.00700 Si 0
SiT2 0.29000 0.17300 0.81210 1.00000 0.00800 Si 0
FeM1 0.00000 0.07880 0.50000 0.50000 0.00800 Fe 0
MgM1 0.00000 0.07880 0.50000 0.50000 0.00800 Mg 0
MgM2 0.00000 0.17540 0.00000 0.80000 0.00700 Mg 0
FeM2 0.00000 0.17540 0.00000 0.20000 0.00700 Fe 0
MgM3 0.00000 0.00000 0.00000 0.68000 0.00400 Mg 0
FeM3 0.00000 0.00000 0.00000 0.32000 0.00400 Fe 0
CaM4 0.00000 0.27940 0.50000 0.89000 0.00700 Ca 0
MgM4* 0.00000 0.25000 0.50000 0.11000 ? Mg 0
NaAm 0.03600 0.50000 0.05600 0.53000 0.01900 Na 0
O1 0.10700 0.08680 0.21800 1.00000 0.00200 O 0
O2 0.11300 0.17030 0.72700 1.00000 0.00900 O 0
O-H3 0.11100 0.00000 0.71400 1.00000 0.00900 O 1
O4 0.36500 0.25340 0.79100 1.00000 0.00900 O 0
O5 0.35600 0.14570 0.12200 1.00000 0.01300 O 0
O6 0.35200 0.11520 0.62300 1.00000 0.01100 O 0
O7 0.35000 0.00000 0.27600 1.00000 0.01600 O 0

loop_
_cod_changelog_entry_id
_cod_changelog_entry_author
_cod_changelog_entry_date
_cod_changelog_entry_text
1
;cod-tools version 3.8.0
Id: cif_guess_AMCSD_atom_types 9574 2023-05-10 09:00:05Z saulius
;
2023-05-10T18:57:12+03:00
;Derived atom types and hydrogen counts
from atom names that follow the AMCSD naming convention
(Wat == water, O-H == hydroxyl).
;

loop_
_cod_related_entry_id
_cod_related_entry_database
_cod_related_entry_code
1 AMCSD 0005066
